data_7244887
loop_
_publ_author_name
'Weirich, Luisa'
'Tusha, Gers'
'Engelage, Elric'
'Sch\"afer, Lars V.'
'Merten, Christian'

_publ_section_title
;
 VCD spectroscopy reveals conformational changes of chiral crown ethers
 upon complexation of potassium and ammonium cations
;
_journal_name_full 'Physical Chemistry Chemical Physics'
_journal_paper_doi 10.1039/D2CP01309F
_journal_year 2022
_chemical_absolute_configuration syn
_chemical_formula_moiety 'C18 H28 K N O9'
_chemical_formula_sum 'C18 H28 K N O9'
_chemical_formula_weight 441.51
_space_group_crystal_system tetragonal
_space_group_IT_number 78
_space_group_name_Hall 'P 4cw'
_space_group_name_H-M_alt 'P 43'
_atom_sites_solution_hydrogens geom
_atom_sites_solution_primary 'dual space'
_atom_sites_solution_secondary difmap
_audit_creation_method SHELXL-2018/3
_audit_update_record
;
2022-03-11 deposited with the CCDC.	2022-04-27 downloaded from the CCDC.
;
_cell_angle_alpha 90
_cell_angle_beta 90
_cell_angle_gamma 90
_cell_formula_units_Z 4
_cell_length_a 8.0124(7)
_cell_length_b 8.0124(7)
_cell_length_c 33.848(3)
_cell_measurement_reflns_used 4311
_cell_measurement_temperature 170(2)
_cell_measurement_theta_max 26.5
_cell_measurement_theta_min 2.5
_cell_volume 2173.0(3)
_computing_cell_refinement 'CrysAlisPro 1.171.41.112a (Rigaku OD, 2021)'
_computing_data_collection 'CrysAlisPro 1.171.41.112a (Rigaku OD, 2021)'
_computing_data_reduction 'CrysAlisPro 1.171.41.112a (Rigaku OD, 2021)'
_computing_molecular_graphics
;
 Diamond 4 - Crystal and Molecular Structure Visualization
  Crystal Impact - Dr. H. Putz & Dr. K. Brandenburg GbR, 
  Kreuzherrenstr. 102, 53227 Bonn, Germany
  http://www.crystalimpact.com/diamond
 Mercury CSD 2.0 - New Features for the Visualization 
 and Investigation of Crystal Structures
  C. F. Macrae, I. J. Bruno, J. A. Chisholm, P. R. Edgington, P. McCabe,
  E. Pidcock, 
  L. Rodriguez-Monge, R. Taylor, J. van de Streek and P. A. Wood, 
  J. Appl. Cryst., 41, 466-470, 2008
;
_computing_publication_material 'WinGX L. J. Farrugia, J. Appl. Crystallogr., 1999, 32, 837-838.'
_computing_structure_refinement 'SHELXL-2018/3 (Sheldrick, 2018)'
_computing_structure_solution
;
 shelXT  G. M. Sheldrick, Acta Crystallogr., Sect. A: Found. Crystallogr.,
 2008, 64, 112-122.
 shelXle C. B. Huebschle, G. M. Sheldrick and B. Dittrich J. Appl. Cryst.
  (2011). 44, 1281-1284
;
_diffrn_ambient_temperature 170(2)
_diffrn_detector 'CCD plate'
_diffrn_measured_fraction_theta_full 1.000
_diffrn_measured_fraction_theta_max 1.000
_diffrn_measurement_details
;
List of Runs (angles in degrees, time in seconds):

  # Type    Start    End  Width  t~exp~   \w     \q     \k     \f   Frames
#--------------------------------------------------------------------------
  1  \w     76.00 114.00   0.50    7.00    --   30.00  54.00-120.00   76
  2  \w    -16.00  11.00   0.50    7.00    --   30.00  54.00 -30.00   54
  3  \w    -68.00  43.00   0.50    7.00    --   30.00  54.00  60.00  222
  4  \w     94.00 119.00   0.50    7.00    --   30.00  54.00  60.00   50
  5  \w    -67.00 118.00   0.50    7.00    --   30.00  54.00 -60.00  370
  6  \w      7.00  32.00   0.50    7.00    --   30.00  54.00-180.00   50
  7  \w    -12.00  15.00   0.50    7.00    --   30.00  54.00  90.00   54
;
_diffrn_measurement_device 'two-circle diffractometer'
_diffrn_measurement_device_type 'XtaLAB Mini (ROW)'
_diffrn_measurement_method '\w scans'
_diffrn_orient_matrix_type 'CrysAlisPro convention (1999,Acta A55,543-557)'
_diffrn_orient_matrix_UB_11 -0.0592390000
_diffrn_orient_matrix_UB_12 -0.0080200000
_diffrn_orient_matrix_UB_13 -0.0152268000
_diffrn_orient_matrix_UB_21 -0.0496351000
_diffrn_orient_matrix_UB_22 0.0618634000
_diffrn_orient_matrix_UB_23 0.0089360000
_diffrn_orient_matrix_UB_31 0.0419826000
_diffrn_orient_matrix_UB_32 0.0615563000
_diffrn_orient_matrix_UB_33 -0.0109568000
_diffrn_radiation_monochromator graphite
_diffrn_radiation_probe x-ray
_diffrn_radiation_type 'Mo K\a'
_diffrn_radiation_wavelength 0.71073
_diffrn_reflns_av_R_equivalents 0.0481
_diffrn_reflns_av_unetI/netI 0.0397
_diffrn_reflns_Laue_measured_fraction_full 1.000
_diffrn_reflns_Laue_measured_fraction_max 1.000
_diffrn_reflns_limit_h_max 10
_diffrn_reflns_limit_h_min -10
_diffrn_reflns_limit_k_max 10
_diffrn_reflns_limit_k_min -10
_diffrn_reflns_limit_l_max 42
_diffrn_reflns_limit_l_min -42
_diffrn_reflns_number 16269
_diffrn_reflns_point_group_measured_fraction_full 0.963
_diffrn_reflns_point_group_measured_fraction_max 0.959
_diffrn_reflns_theta_full 25.242
_diffrn_reflns_theta_max 26.497
_diffrn_reflns_theta_min 2.542
_diffrn_source 'fine-focus sealed X-ray tube'
_diffrn_source_type 'Rigaku (Mo) X-ray Source'
_exptl_absorpt_coefficient_mu 0.292
_exptl_absorpt_correction_T_max 0.908
_exptl_absorpt_correction_T_min 0.878
_exptl_absorpt_correction_type analytical
_exptl_absorpt_process_details
;
CrysAlisPro 1.171.41.112a (Rigaku Oxford Diffraction, 2021)
Analytical numeric absorption correction using a multifaceted crystal
model based on expressions derived by R.C. Clark & J.S. Reid.
(Clark, R. C. & Reid, J. S. (1995). Acta Cryst. A51, 887-897)
Empirical absorption correction using spherical harmonics,
implemented in SCALE3 ABSPACK scaling algorithm.
;
_exptl_crystal_colour 'clear colourless'
_exptl_crystal_density_diffrn 1.350
_exptl_crystal_description 'cut block'
_exptl_crystal_F_000 936
_exptl_crystal_size_max 0.601
_exptl_crystal_size_mid 0.488
_exptl_crystal_size_min 0.439
_refine_diff_density_max 0.294
_refine_diff_density_min -0.169
_refine_diff_density_rms 0.041
_refine_ls_abs_structure_details
;
 Flack x determined using 1647 quotients [(I+)-(I-)]/[(I+)+(I-)]
 (Parsons, Flack and Wagner, Acta Cryst. B69 (2013) 249-259).
;
_refine_ls_abs_structure_Flack -0.04(4)
_refine_ls_extinction_method none
_refine_ls_goodness_of_fit_ref 1.085
_refine_ls_hydrogen_treatment constr
_refine_ls_matrix_type full
_refine_ls_number_parameters 262
_refine_ls_number_reflns 4311
_refine_ls_number_restraints 1
_refine_ls_restrained_S_all 1.085
_refine_ls_R_factor_all 0.0439
_refine_ls_R_factor_gt 0.0409
_refine_ls_shift/su_max 0.000
_refine_ls_shift/su_mean 0.000
_refine_ls_structure_factor_coef Fsqd
_refine_ls_weighting_details 'w=1/[\s^2^(Fo^2^)+(0.0493P)^2^+0.2345P] where P=(Fo^2^+2Fc^2^)/3'
_refine_ls_weighting_scheme calc
_refine_ls_wR_factor_gt 0.1000
_refine_ls_wR_factor_ref 0.1031
_reflns_Friedel_coverage 0.886
_reflns_Friedel_fraction_full 0.926
_reflns_Friedel_fraction_max 0.918
_reflns_number_gt 4084
_reflns_number_total 4311
_reflns_threshold_expression 'I > 2\s(I)'
_cod_data_source_file d2cp01309f2.cif
_cod_data_source_block oc2m-lw-ksalt
_cod_depositor_comments
;
The following automatic conversions were performed:

data item '_atom_sites_solution_secondary' value 'diffmap' was
changed to 'difmap'.

Automatic conversion script
Id: cif_fix_values 7556 2019-12-06 15:28:31Z antanas 
;
_cod_original_cell_volume 2173.0(4)
_cod_database_code 7244887
_shelx_shelxl_version_number 2018/3
_shelx_space_group_comment
;
The symmetry employed for this shelxl refinement is uniquely defined
by the following loop, which should always be used as a source of
symmetry information in preference to the above space-group names.
They are only intended as comments.
;
_oxdiff_exptl_absorpt_empirical_full_min 0.857
_oxdiff_exptl_absorpt_empirical_full_max 1.318
_oxdiff_exptl_absorpt_empirical_details
;
Empirical correction (ABSPACK) includes:
- Absorption correction using spherical harmonics
- Frame scaling
;

loop_
_space_group_symop_operation_xyz
'x, y, z'
'-x, -y, z+1/2'
'-y, x, z+3/4'
'y, -x, z+1/4'

loop_
_atom_site_label
_atom_site_type_symbol
_atom_site_fract_x
_atom_site_fract_y
_atom_site_fract_z
_atom_site_U_iso_or_equiv
_atom_site_adp_type
_atom_site_occupancy
_atom_site_site_symmetry_order
_atom_site_calc_flag
_atom_site_refinement_flags_posn
_atom_site_refinement_flags_adp
_atom_site_refinement_flags_occupancy
_atom_site_disorder_assembly
_atom_site_disorder_group
K1 K 0.57645(9) 1.05642(9) 0.51826(2) 0.03275(18) Uani 1 1 d . . . . .
O1 O 0.5181(3) 0.7946(3) 0.45972(8) 0.0394(6) Uani 1 1 d . . . . .
O2 O 0.2629(3) 0.9054(3) 0.50959(8) 0.0406(6) Uani 1 1 d . . . . .
O3 O 0.3144(3) 1.1475(3) 0.56810(9) 0.0409(6) Uani 1 1 d . . . . .
O5 O 0.8328(4) 1.2792(3) 0.50373(9) 0.0436(6) Uani 1 1 d . . . . .
O6 O 0.7685(3) 1.0396(3) 0.44656(8) 0.0395(6) Uani 1 1 d . . . . .
O8 O 0.7392(4) 1.0215(4) 0.59254(9) 0.0459(7) Uani 1 1 d . . . . .
O7 O 0.7660(5) 0.8175(4) 0.55241(10) 0.0601(9) Uani 1 1 d . . . . .
O9 O 0.8898(4) 0.8095(4) 0.60880(10) 0.0569(8) Uani 1 1 d . . . . .
O4 O 0.5748(3) 1.3763(3) 0.55471(8) 0.0410(6) Uani 1 1 d . . . . .
N1 N 0.7981(4) 0.8824(4) 0.58510(10) 0.0390(7) Uani 1 1 d . . . . .
C1 C 0.3495(5) 0.7439(4) 0.45419(12) 0.0359(8) Uani 1 1 d . . . . .
H1 H 0.290626 0.827587 0.437267 0.043 Uiso 1 1 calc R U . . .
C2 C 0.2706(5) 0.7407(5) 0.49441(12) 0.0430(9) Uani 1 1 d . . . . .
H2A H 0.156792 0.693309 0.492619 0.052 Uiso 1 1 calc R U . . .
H2AB H 0.337291 0.669384 0.512346 0.052 Uiso 1 1 calc R U . . .
C3 C 0.1717(6) 0.9077(7) 0.54538(13) 0.0569(13) Uani 1 1 d . . . . .
H3A H 0.230137 0.839858 0.565533 0.068 Uiso 1 1 calc R U . . .
H3AB H 0.059588 0.858913 0.541113 0.068 Uiso 1 1 calc R U . . .
C4 C 0.1552(5) 1.0836(6) 0.55953(16) 0.0552(12) Uani 1 1 d . . . . .
H4A H 0.101145 1.152597 0.538908 0.066 Uiso 1 1 calc R U . . .
H4AB H 0.084603 1.086995 0.583525 0.066 Uiso 1 1 calc R U . . .
C5 C 0.3095(5) 1.3137(6) 0.58131(16) 0.0512(11) Uani 1 1 d . . . . .
H5A H 0.239390 1.322212 0.605307 0.061 Uiso 1 1 calc R U . . .
H5AB H 0.260692 1.386199 0.560640 0.061 Uiso 1 1 calc R U . . .
C6 C 0.4834(6) 1.3683(6) 0.59034(13) 0.0464(10) Uani 1 1 d . . . . .
H6A H 0.481786 1.479310 0.603170 0.056 Uiso 1 1 calc R U . . .
H6AB H 0.536720 1.288060 0.608661 0.056 Uiso 1 1 calc R U . . .
C7 C 0.7435(5) 1.4188(5) 0.56152(12) 0.0387(8) Uani 1 1 d . . . . .
H7A H 0.798272 1.330604 0.577390 0.046 Uiso 1 1 calc R U . . .
H7AB H 0.750001 1.524955 0.576411 0.046 Uiso 1 1 calc R U . . .
C8 C 0.8299(5) 1.4368(5) 0.52290(13) 0.0433(9) Uani 1 1 d . . . . .
H8A H 0.770434 1.519171 0.506269 0.052 Uiso 1 1 calc R U . . .
H8AB H 0.945393 1.477064 0.527102 0.052 Uiso 1 1 calc R U . . .
C9 C 0.9137(6) 1.2833(6) 0.46672(14) 0.0520(11) Uani 1 1 d . . . . .
H9A H 1.025460 1.334742 0.469419 0.062 Uiso 1 1 calc R U . . .
H9AB H 0.847827 1.350363 0.447745 0.062 Uiso 1 1 calc R U . . .
C10 C 0.9300(5) 1.1072(6) 0.45214(14) 0.0483(10) Uani 1 1 d . . . . .
H10A H 0.992243 1.105586 0.426886 0.058 Uiso 1 1 calc R U . . .
H10B H 0.992332 1.039458 0.471643 0.058 Uiso 1 1 calc R U . . .
C11 C 0.7770(6) 0.8758(6) 0.43164(15) 0.0487(10) Uani 1 1 d . . . . .
H11A H 0.831779 0.801715 0.451123 0.058 Uiso 1 1 calc R U . . .
H11B H 0.843438 0.874086 0.406986 0.058 Uiso 1 1 calc R U . . .
C12 C 0.6024(6) 0.8154(5) 0.42350(12) 0.0450(10) Uani 1 1 d . . . . .
H12A H 0.542487 0.897515 0.406880 0.054 Uiso 1 1 calc R U . . .
H12B H 0.606274 0.707862 0.409112 0.054 Uiso 1 1 calc R U . . .
C13 C 0.3346(5) 0.5723(4) 0.43557(10) 0.0326(7) Uani 1 1 d . . . . .
C14 C 0.4404(5) 0.4429(5) 0.44580(13) 0.0447(9) Uani 1 1 d . . . . .
H14 H 0.526560 0.461315 0.464576 0.054 Uiso 1 1 calc R U . . .
C15 C 0.4216(6) 0.2871(5) 0.42889(13) 0.0459(10) Uani 1 1 d . . . . .
H15 H 0.494662 0.198544 0.435891 0.055 Uiso 1 1 calc R U . . .
C16 C 0.2951(5) 0.2612(5) 0.40161(12) 0.0428(9) Uani 1 1 d . . . . .
H16 H 0.281889 0.154733 0.389674 0.051 Uiso 1 1 calc R U . . .
C17 C 0.1902(5) 0.3877(5) 0.39192(12) 0.0434(9) Uani 1 1 d . . . . .
H17 H 0.103041 0.369452 0.373399 0.052 Uiso 1 1 calc R U . . .
C18 C 0.2101(5) 0.5421(5) 0.40889(11) 0.0371(8) Uani 1 1 d . . . . .
H18 H 0.135783 0.629701 0.401949 0.045 Uiso 1 1 calc R U . . .

loop_
_atom_site_aniso_label
_atom_site_aniso_U_11
_atom_site_aniso_U_22
_atom_site_aniso_U_33
_atom_site_aniso_U_23
_atom_site_aniso_U_13
_atom_site_aniso_U_12
K1 0.0344(4) 0.0328(4) 0.0311(3) -0.0023(3) 0.0037(3) -0.0053(3)
O1 0.0398(14) 0.0424(14) 0.0360(14) -0.0104(12) 0.0060(12) -0.0114(11)
O2 0.0408(14) 0.0431(14) 0.0379(15) -0.0109(12) 0.0096(12) -0.0092(11)
O3 0.0361(13) 0.0461(15) 0.0407(14) -0.0094(13) -0.0005(12) -0.0003(11)
O5 0.0490(15) 0.0395(14) 0.0423(15) -0.0048(12) 0.0085(13) -0.0136(12)
O6 0.0370(14) 0.0380(14) 0.0437(15) -0.0094(12) 0.0093(12) -0.0088(11)
O8 0.0612(18) 0.0348(14) 0.0416(15) -0.0016(12) -0.0013(14) 0.0022(13)
O7 0.085(2) 0.0411(16) 0.0542(19) -0.0091(15) -0.0140(18) 0.0113(16)
O9 0.0400(15) 0.074(2) 0.0563(19) 0.0188(17) 0.0000(14) 0.0115(15)
O4 0.0434(15) 0.0414(14) 0.0382(14) -0.0061(12) -0.0021(12) -0.0032(12)
N1 0.0355(16) 0.0430(18) 0.0384(17) 0.0086(15) 0.0021(14) -0.0019(14)
C1 0.0367(18) 0.0323(18) 0.0387(19) -0.0036(16) 0.0016(16) -0.0069(15)
C2 0.044(2) 0.041(2) 0.044(2) -0.0076(18) 0.0079(18) -0.0119(17)
C3 0.055(3) 0.075(3) 0.041(2) -0.020(2) 0.018(2) -0.025(2)
C4 0.035(2) 0.072(3) 0.058(3) -0.026(2) 0.010(2) -0.008(2)
C5 0.044(2) 0.051(2) 0.058(3) -0.020(2) 0.003(2) 0.0063(19)
C6 0.050(2) 0.046(2) 0.043(2) -0.0188(19) 0.0045(19) 0.0012(19)
C7 0.048(2) 0.0318(18) 0.0362(19) -0.0037(16) -0.0074(17) -0.0085(16)
C8 0.051(2) 0.0330(18) 0.046(2) -0.0028(18) -0.003(2) -0.0136(16)
C9 0.052(2) 0.055(3) 0.048(2) -0.004(2) 0.013(2) -0.025(2)
C10 0.041(2) 0.058(2) 0.046(2) -0.011(2) 0.0137(19) -0.0146(19)
C11 0.044(2) 0.045(2) 0.057(3) -0.013(2) 0.019(2) -0.0030(18)
C12 0.054(2) 0.045(2) 0.036(2) -0.0159(18) 0.0129(19) -0.0163(19)
C13 0.0383(19) 0.0315(17) 0.0281(16) -0.0003(14) 0.0023(15) -0.0052(15)
C14 0.047(2) 0.042(2) 0.045(2) -0.0010(18) -0.0112(19) -0.0027(17)
C15 0.055(2) 0.037(2) 0.046(2) 0.0047(18) -0.001(2) 0.0027(18)
C16 0.055(2) 0.035(2) 0.039(2) -0.0067(17) 0.0071(19) -0.0150(18)
C17 0.042(2) 0.050(2) 0.039(2) -0.0043(18) -0.0012(18) -0.0135(18)
C18 0.0385(19) 0.041(2) 0.0316(18) 0.0044(16) 0.0002(16) 0.0002(16)

loop_
_atom_type_symbol
_atom_type_description
_atom_type_scat_dispersion_real
_atom_type_scat_dispersion_imag
_atom_type_scat_source
C C 0.0033 0.0016 'International Tables Vol C Tables 4.2.6.8 and 6.1.1.4'
H H 0.0000 0.0000 'International Tables Vol C Tables 4.2.6.8 and 6.1.1.4'
O O 0.0106 0.0060 'International Tables Vol C Tables 4.2.6.8 and 6.1.1.4'
K K 0.2009 0.2494 'International Tables Vol C Tables 4.2.6.8 and 6.1.1.4'
N N 0.0061 0.0033 'International Tables Vol C Tables 4.2.6.8 and 6.1.1.4'

loop_
_exptl_crystal_face_index_h
_exptl_crystal_face_index_k
_exptl_crystal_face_index_l
_exptl_crystal_face_perp_dist
-2 1 -2 0.2022
2 0 -1 0.3267
-2 0 1 0.2651
1 -1 1 0.3765
-1 1 -1 0.2017
1 0 -1 0.3294
-1 2 -2 0.1784
1 0 -2 0.3420
2 -2 -1 0.3713
1 -1 -2 0.3718
-1 1 2 0.2446
0 -1 1 0.3620
0 2 -1 0.1390
0 1 0 0.1361
0 1 1 0.1501
0 -1 -1 0.3383
1 2 -2 0.1786
0 -10 -23 0.3131
5 0 -43 0.3113
2 -7 -37 0.3231
-5 -1 43 0.2123
-2 7 36 0.1989
3 11 8 0.1499
-7 -9 -1 0.3835
0 -2 48 0.1533
5 5 38 0.2161
-6 -7 -26 0.3077
-6 -6 -33 0.2792
-1 0 -48 0.2815
3 5 -41 0.2552
5 8 -25 0.2315
-8 -2 -34 0.2221
1 -5 42 0.2243
5 -2 42 0.2168
9 4 25 0.2145
8 8 -9 0.2073
-5 2 -43 0.2262

loop_
_geom_angle_atom_site_label_1
_geom_angle_atom_site_label_2
_geom_angle_atom_site_label_3
_geom_angle
_geom_angle_site_symmetry_1
_geom_angle_site_symmetry_3
_geom_angle_publ_flag
O7 K1 O5 96.65(10) . . ?
O7 K1 O3 110.45(10) . . ?
O5 K1 O3 119.83(8) . . ?
O7 K1 O2 104.05(10) . . ?
O5 K1 O2 157.73(9) . . ?
O3 K1 O2 60.13(8) . . ?
O7 K1 O4 117.07(9) . . ?
O5 K1 O4 59.93(8) . . ?
O3 K1 O4 59.90(8) . . ?
O2 K1 O4 115.46(8) . . ?
O7 K1 O8 45.19(9) . . ?
O5 K1 O8 83.13(9) . . ?
O3 K1 O8 80.58(9) . . ?
O2 K1 O8 117.42(9) . . ?
O4 K1 O8 72.99(8) . . ?
O7 K1 O6 91.54(10) . . ?
O5 K1 O6 58.87(8) . . ?
O3 K1 O6 157.63(9) . . ?
O2 K1 O6 111.76(8) . . ?
O4 K1 O6 114.25(8) . . ?
O8 K1 O6 119.71(9) . . ?
O7 K1 O1 82.63(9) . . ?
O5 K1 O1 117.49(8) . . ?
O3 K1 O1 118.50(8) . . ?
O2 K1 O1 58.40(7) . . ?
O4 K1 O1 160.02(9) . . ?
O8 K1 O1 126.99(9) . . ?
O6 K1 O1 58.68(7) . . ?
O7 K1 N1 22.50(9) . . ?
O5 K1 N1 89.71(9) . . ?
O3 K1 N1 95.99(9) . . ?
O2 K1 N1 112.56(9) . . ?
O4 K1 N1 95.09(9) . . ?
O8 K1 N1 22.68(8) . . ?
O6 K1 N1 106.22(9) . . ?
O1 K1 N1 104.80(9) . . ?
O7 K1 C7 101.10(10) . . ?
O5 K1 C7 42.12(9) . . ?
O3 K1 C7 79.56(9) . . ?
O2 K1 C7 137.81(9) . . ?
O4 K1 C7 22.67(9) . . ?
O8 K1 C7 62.54(9) . . ?
O6 K1 C7 100.74(9) . . ?
O1 K1 C7 159.33(9) . . ?
N1 K1 C7 81.60(9) . . ?
C12 O1 C1 112.0(3) . . ?
C12 O1 K1 115.4(2) . . ?
C1 O1 K1 116.5(2) . . ?
C3 O2 C2 110.2(3) . . ?
C3 O2 K1 111.6(2) . . ?
C2 O2 K1 113.6(2) . . ?
C4 O3 C5 112.7(3) . . ?
C4 O3 K1 117.6(2) . . ?
C5 O3 K1 117.5(2) . . ?
C9 O5 C8 113.1(3) . . ?
C9 O5 K1 120.9(2) . . ?
C8 O5 K1 118.7(2) . . ?
C11 O6 C10 111.2(3) . . ?
C11 O6 K1 111.8(2) . . ?
C10 O6 K1 111.0(2) . . ?
N1 O8 K1 94.8(2) . . ?
N1 O7 K1 101.5(2) . . ?
C6 O4 C7 111.6(3) . . ?
C6 O4 K1 109.4(2) . . ?
C7 O4 K1 106.5(2) . . ?
O9 N1 O8 121.4(4) . . ?
O9 N1 O7 120.1(4) . . ?
O8 N1 O7 118.5(3) . . ?
O9 N1 K1 175.5(3) . . ?
O8 N1 K1 62.5(2) . . ?
O7 N1 K1 56.0(2) . . ?
O1 C1 C2 106.6(3) . . ?
O1 C1 C13 112.9(3) . . ?
C2 C1 C13 109.1(3) . . ?
O1 C1 H1 109.4 . . ?
C2 C1 H1 109.4 . . ?
C13 C1 H1 109.4 . . ?
O2 C2 C1 109.3(3) . . ?
O2 C2 H2A 109.8 . . ?
C1 C2 H2A 109.8 . . ?
O2 C2 H2AB 109.8 . . ?
C1 C2 H2AB 109.8 . . ?
H2A C2 H2AB 108.3 . . ?
O2 C3 C4 109.4(4) . . ?
O2 C3 H3A 109.8 . . ?
C4 C3 H3A 109.8 . . ?
O2 C3 H3AB 109.8 . . ?
C4 C3 H3AB 109.8 . . ?
H3A C3 H3AB 108.2 . . ?
O3 C4 C3 109.2(4) . . ?
O3 C4 H4A 109.8 . . ?
C3 C4 H4A 109.8 . . ?
O3 C4 H4AB 109.8 . . ?
C3 C4 H4AB 109.8 . . ?
H4A C4 H4AB 108.3 . . ?
O3 C5 C6 108.5(3) . . ?
O3 C5 H5A 110.0 . . ?
C6 C5 H5A 110.0 . . ?
O3 C5 H5AB 110.0 . . ?
C6 C5 H5AB 110.0 . . ?
H5A C5 H5AB 108.4 . . ?
O4 C6 C5 108.8(4) . . ?
O4 C6 H6A 109.9 . . ?
C5 C6 H6A 109.9 . . ?
O4 C6 H6AB 109.9 . . ?
C5 C6 H6AB 109.9 . . ?
H6A C6 H6AB 108.3 . . ?
O4 C7 C8 109.0(3) . . ?
O4 C7 K1 50.86(16) . . ?
C8 C7 K1 83.7(2) . . ?
O4 C7 H7A 109.9 . . ?
C8 C7 H7A 109.9 . . ?
K1 C7 H7A 78.8 . . ?
O4 C7 H7AB 109.9 . . ?
C8 C7 H7AB 109.9 . . ?
K1 C7 H7AB 160.3 . . ?
H7A C7 H7AB 108.3 . . ?
O5 C8 C7 108.9(3) . . ?
O5 C8 H8A 109.9 . . ?
C7 C8 H8A 109.9 . . ?
O5 C8 H8AB 109.9 . . ?
C7 C8 H8AB 109.9 . . ?
H8A C8 H8AB 108.3 . . ?
O5 C9 C10 108.1(3) . . ?
O5 C9 H9A 110.1 . . ?
C10 C9 H9A 110.1 . . ?
O5 C9 H9AB 110.1 . . ?
C10 C9 H9AB 110.1 . . ?
H9A C9 H9AB 108.4 . . ?
O6 C10 C9 108.9(4) . . ?
O6 C10 H10A 109.9 . . ?
C9 C10 H10A 109.9 . . ?
O6 C10 H10B 109.9 . . ?
C9 C10 H10B 109.9 . . ?
H10A C10 H10B 108.3 . . ?
O6 C11 C12 108.7(3) . . ?
O6 C11 H11A 109.9 . . ?
C12 C11 H11A 109.9 . . ?
O6 C11 H11B 109.9 . . ?
C12 C11 H11B 109.9 . . ?
H11A C11 H11B 108.3 . . ?
O1 C12 C11 108.9(3) . . ?
O1 C12 H12A 109.9 . . ?
C11 C12 H12A 109.9 . . ?
O1 C12 H12B 109.9 . . ?
C11 C12 H12B 109.9 . . ?
H12A C12 H12B 108.3 . . ?
C18 C13 C14 118.6(3) . . ?
C18 C13 C1 119.5(3) . . ?
C14 C13 C1 121.8(3) . . ?
C15 C14 C13 120.5(4) . . ?
C15 C14 H14 119.8 . . ?
C13 C14 H14 119.8 . . ?
C14 C15 C16 119.4(4) . . ?
C14 C15 H15 120.3 . . ?
C16 C15 H15 120.3 . . ?
C17 C16 C15 120.1(4) . . ?
C17 C16 H16 119.9 . . ?
C15 C16 H16 119.9 . . ?
C16 C17 C18 120.0(4) . . ?
C16 C17 H17 120.0 . . ?
C18 C17 H17 120.0 . . ?
C13 C18 C17 121.4(4) . . ?
C13 C18 H18 119.3 . . ?
C17 C18 H18 119.3 . . ?

loop_
_geom_bond_atom_site_label_1
_geom_bond_atom_site_label_2
_geom_bond_distance
_geom_bond_site_symmetry_2
_geom_bond_publ_flag
K1 O7 2.703(3) . ?
K1 O5 2.765(3) . ?
K1 O3 2.791(3) . ?
K1 O2 2.804(3) . ?
K1 O4 2.844(3) . ?
K1 O8 2.846(3) . ?
K1 O6 2.877(3) . ?
K1 O1 2.923(3) . ?
K1 N1 3.197(3) . ?
K1 C7 3.517(4) . ?
O1 C12 1.410(5) . ?
O1 C1 1.423(4) . ?
O2 C3 1.415(5) . ?
O2 C2 1.417(5) . ?
O3 C4 1.405(5) . ?
O3 C5 1.405(5) . ?
O5 C9 1.411(5) . ?
O5 C8 1.420(5) . ?
O6 C11 1.408(5) . ?
O6 C10 1.415(5) . ?
O8 N1 1.237(4) . ?
O7 N1 1.249(5) . ?
O9 N1 1.234(4) . ?
O4 C6 1.412(5) . ?
O4 C7 1.414(5) . ?
C1 C2 1.501(5) . ?
C1 C13 1.517(5) . ?
C1 H1 1.0000 . ?
C2 H2A 0.9900 . ?
C2 H2AB 0.9900 . ?
C3 C4 1.495(7) . ?
C3 H3A 0.9900 . ?
C3 H3AB 0.9900 . ?
C4 H4A 0.9900 . ?
C4 H4AB 0.9900 . ?
C5 C6 1.492(6) . ?
C5 H5A 0.9900 . ?
C5 H5AB 0.9900 . ?
C6 H6A 0.9900 . ?
C6 H6AB 0.9900 . ?
C7 C8 1.486(6) . ?
C7 H7A 0.9900 . ?
C7 H7AB 0.9900 . ?
C8 H8A 0.9900 . ?
C8 H8AB 0.9900 . ?
C9 C10 1.500(6) . ?
C9 H9A 0.9900 . ?
C9 H9AB 0.9900 . ?
C10 H10A 0.9900 . ?
C10 H10B 0.9900 . ?
C11 C12 1.506(6) . ?
C11 H11A 0.9900 . ?
C11 H11B 0.9900 . ?
C12 H12A 0.9900 . ?
C12 H12B 0.9900 . ?
C13 C18 1.367(5) . ?
C13 C14 1.384(6) . ?
C14 C15 1.381(6) . ?
C14 H14 0.9500 . ?
C15 C16 1.387(6) . ?
C15 H15 0.9500 . ?
C16 C17 1.357(6) . ?
C16 H16 0.9500 . ?
C17 C18 1.373(6) . ?
C17 H17 0.9500 . ?
C18 H18 0.9500 . ?

loop_
_exptl_oxdiff_crystal_face_indexfrac_h
_exptl_oxdiff_crystal_face_indexfrac_k
_exptl_oxdiff_crystal_face_indexfrac_l
_exptl_oxdiff_crystal_face_x
_exptl_oxdiff_crystal_face_y
_exptl_oxdiff_crystal_face_z
-2.0246 1.0066 -2.0320 0.1428 0.1446 -0.0008
2.0244 0.0023 -1.0013 -0.1047 -0.1093 0.0961
-2.0244 -0.0023 1.0013 0.1047 0.1093 -0.0961
1.0134 -1.0079 1.0201 -0.0675 -0.1035 -0.0307
-1.0134 1.0079 -1.0201 0.0675 0.1035 0.0307
1.0126 0.0011 -1.0048 -0.0447 -0.0592 0.0536
-1.0151 2.0170 -2.0368 0.0750 0.1570 0.1039
1.0133 0.0010 -2.0132 -0.0294 -0.0682 0.0647
2.0291 -2.0160 -0.9848 -0.0890 -0.2342 -0.0281
1.0157 -1.0081 -2.0050 -0.0216 -0.1307 0.0026
-1.0157 1.0081 2.0050 0.0216 0.1307 -0.0026
0.0016 -1.0091 1.0167 -0.0075 -0.0534 -0.0732
-0.0040 2.0182 -1.0249 -0.0003 0.1159 0.1353
-0.0023 1.0092 -0.0083 -0.0078 0.0625 0.0621
-0.0031 1.0093 1.0001 -0.0231 0.0715 0.0510
0.0031 -1.0093 -1.0001 0.0231 -0.0715 -0.0510
1.0086 2.0194 -2.0298 -0.0450 0.0567 0.1889
-0.4524 -9.9550 -23.4377 0.4635 -0.8028 -0.3750
5.0319 0.2943 -43.1220 0.3562 -0.6169 0.7018
1.9280 -7.1628 -36.5383 0.4996 -0.8653 0.0404
-5.1612 -0.8518 42.7166 -0.3379 0.5852 -0.7372
-1.7989 7.3603 35.9542 -0.4999 0.8659 -0.0164
2.5552 10.9650 7.8575 -0.3589 0.6217 0.6961
-6.9606 -9.0271 -1.3274 0.5050 -0.2248 -0.8334
0.1111 -1.6175 47.6396 -0.7190 0.3201 -0.6169
4.8742 4.9430 38.1833 -0.9098 0.4051 0.0905
-6.3241 -7.2995 -25.5897 0.8228 -0.3663 -0.4345
-5.5987 -6.0727 -33.1831 0.8856 -0.3943 -0.2453
-1.4702 -0.1515 -47.7228 0.8150 -0.3628 0.4518
2.8924 5.2834 -40.8666 0.4086 -0.1819 0.8944
5.4340 8.0240 -25.3668 -0.0000 0.0000 1.0000
-7.9724 -1.5226 -33.7421 0.9983 0.0000 -0.0587
0.9078 -5.3783 42.2763 -0.6544 0.0000 -0.7562
5.1880 -1.9144 42.0700 -0.9326 0.0000 -0.3610
9.0424 3.6759 24.7778 -0.9424 -0.0000 0.3344
8.0946 7.7528 -8.7108 -0.4091 0.0000 0.9125
-4.6920 2.3985 -42.6661 0.9084 -0.0000 0.4181
